data_7030753
loop_
_publ_author_name
'Batchelor, Luke J.'
'Cimatti, Irene'
'Guillot, R\'egis'
'Tuna, Floriana'
'Wernsdorfer, Wolfgang'
'Ungur, Liviu'
'Chibotaru, Liviu F.'
'Campbell, Victoria E.'
'Mallah, Talal'

_publ_section_title
;
 Chemical tuning of the magnetic relaxation in dysprosium(iii) mononuclear
 complexes.
;
_journal_issue 32
_journal_name_full 'Dalton transactions (Cambridge, England : 2003)'
_journal_page_first 12146
_journal_page_last 12149
_journal_paper_doi 10.1039/c4dt00846d
_journal_volume 43
_journal_year 2014
_chemical_formula_moiety 'C46 H41 Dy N10 O4, C2 H6 O, 2(N O3), 4(H2 O)'
_chemical_formula_sum 'C48 H55 Dy N12 O15'
_chemical_formula_weight 1202.54
_space_group_IT_number 2
_symmetry_cell_setting triclinic
_symmetry_Int_Tables_number 2
_symmetry_space_group_name_Hall '-P 1'
_symmetry_space_group_name_H-M 'P -1'
_atom_sites_solution_hydrogens geom
_atom_sites_solution_primary direct
_atom_sites_solution_secondary difmap
_audit_creation_method SHELXL-97
_cell_angle_alpha 97.274(4)
_cell_angle_beta 100.839(5)
_cell_angle_gamma 102.255(5)
_cell_formula_units_Z 2
_cell_length_a 11.507(4)
_cell_length_b 12.912(5)
_cell_length_c 17.853(5)
_cell_measurement_reflns_used 9693
_cell_measurement_temperature 100(1)
_cell_measurement_theta_max 43.32
_cell_measurement_theta_min 2.63
_cell_volume 2507.3(15)
_computing_cell_refinement 'Bruker SAINT'
_computing_data_collection 'Bruker APEX2'
_computing_data_reduction 'Bruker SAINT'
_computing_structure_refinement 'SHELXL-97 (Sheldrick, 1997)'
_computing_structure_solution 'SHELXS-97 (Sheldrick, 1997)'
_diffrn_ambient_temperature 100(1)
_diffrn_measured_fraction_theta_full 0.957
_diffrn_measured_fraction_theta_max 0.581
_diffrn_measurement_device_type 'Bruker APEX-II CCD'
_diffrn_measurement_method '\f and \w scans'
_diffrn_radiation_monochromator graphite
_diffrn_radiation_probe x-ray
_diffrn_radiation_type MoK\a
_diffrn_radiation_wavelength 0.71073
_diffrn_reflns_av_R_equivalents 0.0146
_diffrn_reflns_av_sigmaI/netI 0.0120
_diffrn_reflns_limit_h_max 20
_diffrn_reflns_limit_h_min -22
_diffrn_reflns_limit_k_max 17
_diffrn_reflns_limit_k_min -17
_diffrn_reflns_limit_l_max 34
_diffrn_reflns_limit_l_min -34
_diffrn_reflns_number 85656
_diffrn_reflns_theta_full 25.00
_diffrn_reflns_theta_max 43.41
_diffrn_reflns_theta_min 1.86
_diffrn_source 'fine-focus sealed tube'
_diffrn_source_type 'kappa X8 APEX II Bruker ICMMO'
_exptl_absorpt_coefficient_mu 1.572
_exptl_absorpt_correction_T_max 0.8461
_exptl_absorpt_correction_T_min 0.6853
_exptl_absorpt_correction_type multi-scan
_exptl_absorpt_process_details SADABS
_exptl_crystal_colour 'very pale yellow'
_exptl_crystal_density_diffrn 1.593
_exptl_crystal_density_method 'not measured'
_exptl_crystal_description bloc
_exptl_crystal_F_000 1226
_exptl_crystal_size_max 0.26
_exptl_crystal_size_mid 0.24
_exptl_crystal_size_min 0.11
_refine_diff_density_max 1.584
_refine_diff_density_min -1.675
_refine_diff_density_rms 0.085
_refine_ls_extinction_method none
_refine_ls_goodness_of_fit_ref 1.119
_refine_ls_hydrogen_treatment mixed
_refine_ls_matrix_type full
_refine_ls_number_parameters 682
_refine_ls_number_reflns 22076
_refine_ls_number_restraints 15
_refine_ls_restrained_S_all 1.120
_refine_ls_R_factor_all 0.0233
_refine_ls_R_factor_gt 0.0212
_refine_ls_shift/su_max 0.005
_refine_ls_shift/su_mean 0.000
_refine_ls_structure_factor_coef Fsqd
_refine_ls_weighting_details 'calc w=1/[\s^2^(Fo^2^)+(0.0275P)^2^+1.5177P] where P=(Fo^2^+2Fc^2^)/3'
_refine_ls_weighting_scheme calc
_refine_ls_wR_factor_gt 0.0540
_refine_ls_wR_factor_ref 0.0560
_reflns_number_gt 21154
_reflns_number_total 22076
_reflns_threshold_expression >2sigma(I)
_cod_data_source_file c4dt00846d2.cif
_cod_data_source_block 2
_cod_depositor_comments 'Adding full bibliography for 7030753--7030754.cif.'
_cod_database_code 7030753

loop_
_symmetry_equiv_pos_as_xyz
'x, y, z'
'-x, -y, -z'

loop_
_atom_site_label
_atom_site_type_symbol
_atom_site_fract_x
_atom_site_fract_y
_atom_site_fract_z
_atom_site_U_iso_or_equiv
_atom_site_adp_type
_atom_site_occupancy
_atom_site_symmetry_multiplicity
_atom_site_calc_flag
_atom_site_refinement_flags
C1 C 0.88455(8) 0.27498(11) 0.38607(5) 0.0088(2) Uani 1 1 d .
C2 C 0.82916(8) 0.18416(11) 0.42176(5) 0.0101(3) Uani 1 1 d .
C3 C 0.70284(9) 0.14558(11) 0.40255(6) 0.0128(3) Uani 1 1 d .
H3 H 0.6561 0.1752 0.3667 0.015 Uiso 1 1 calc R
C4 C 0.64550(10) 0.06339(12) 0.43623(7) 0.0154(3) Uani 1 1 d .
H4 H 0.5610 0.0390 0.4235 0.019 Uiso 1 1 calc R
C5 C 0.71530(11) 0.01823(12) 0.48881(7) 0.0165(3) Uani 1 1 d .
H5 H 0.6776 -0.0362 0.5120 0.020 Uiso 1 1 calc R
C6 C 0.84156(11) 0.05423(13) 0.50693(7) 0.0195(3) Uani 1 1 d .
H6 H 0.8882 0.0223 0.5411 0.023 Uiso 1 1 calc R
C7 C 0.89865(9) 0.13745(12) 0.47439(7) 0.0159(3) Uani 1 1 d .
H7 H 0.9831 0.1621 0.4876 0.019 Uiso 1 1 calc R
C8 C 1.11810(8) 0.49427(11) 0.42088(5) 0.0101(3) Uani 1 1 d .
C9 C 1.18281(10) 0.50221(12) 0.50318(6) 0.0149(3) Uani 1 1 d .
H9A H 1.1378 0.4483 0.5263 0.022 Uiso 1 1 calc R
H9B H 1.1891 0.5722 0.5315 0.022 Uiso 1 1 calc R
H9C H 1.2630 0.4912 0.5046 0.022 Uiso 1 1 calc R
C10 C 1.14759(8) 0.58610(11) 0.38039(5) 0.0098(3) Uani 1 1 d .
C11 C 1.24241(9) 0.67655(12) 0.41477(6) 0.0134(3) Uani 1 1 d .
H11 H 1.2921 0.6784 0.4627 0.016 Uiso 1 1 calc R
C12 C 1.26116(10) 0.76314(12) 0.37643(7) 0.0152(3) Uani 1 1 d .
H12 H 1.3238 0.8240 0.3982 0.018 Uiso 1 1 calc R
C13 C 1.18516(9) 0.75801(11) 0.30498(6) 0.0129(3) Uani 1 1 d .
H13 H 1.1935 0.8164 0.2791 0.015 Uiso 1 1 calc R
C14 C 1.09616(8) 0.66335(11) 0.27312(6) 0.0096(3) Uani 1 1 d .
C15 C 1.01887(8) 0.64901(11) 0.19435(6) 0.0098(3) Uani 1 1 d .
C16 C 1.03193(10) 0.73676(12) 0.14739(7) 0.0153(3) Uani 1 1 d .
H16A H 1.0082 0.7060 0.0933 0.023 Uiso 1 1 calc R
H16B H 1.1154 0.7772 0.1595 0.023 Uiso 1 1 calc R
H16C H 0.9807 0.7835 0.1591 0.023 Uiso 1 1 calc R
C17 C 0.85184(8) 0.42763(11) 0.06405(5) 0.0101(3) Uani 1 1 d .
C18 C 0.78350(8) 0.39476(11) -0.01729(5) 0.0106(3) Uani 1 1 d .
C19 C 0.78840(10) 0.46702(12) -0.06950(6) 0.0148(3) Uani 1 1 d .
H19 H 0.8315 0.5384 -0.0529 0.018 Uiso 1 1 calc R
C20 C 0.72800(10) 0.43076(13) -0.14652(6) 0.0175(3) Uani 1 1 d .
H20 H 0.7321 0.4777 -0.1819 0.021 Uiso 1 1 calc R
C21 C 0.66188(9) 0.32510(13) -0.17079(6) 0.0160(3) Uani 1 1 d .
H21 H 0.6214 0.3017 -0.2224 0.019 Uiso 1 1 calc R
C22 C 0.65541(9) 0.25355(12) -0.11884(6) 0.0150(3) Uani 1 1 d .
H22 H 0.6100 0.1828 -0.1354 0.018 Uiso 1 1 calc R
C23 C 0.71709(9) 0.28826(12) -0.04215(6) 0.0128(3) Uani 1 1 d .
H23 H 0.7141 0.2405 -0.0073 0.015 Uiso 1 1 calc R
C24 C 1.16085(8) 0.32028(11) 0.25013(5) 0.0094(3) Uani 1 1 d .
C25 C 1.29379(8) 0.33141(11) 0.27549(6) 0.0105(3) Uani 1 1 d .
C26 C 1.36618(9) 0.43218(12) 0.31417(6) 0.0117(3) Uani 1 1 d .
H26 H 1.3309 0.4897 0.3233 0.014 Uiso 1 1 calc R
C27 C 1.49137(9) 0.44542(12) 0.33887(7) 0.0153(3) Uani 1 1 d .
H27 H 1.5399 0.5121 0.3648 0.018 Uiso 1 1 calc R
C28 C 1.54406(9) 0.35997(12) 0.32513(6) 0.0147(3) Uani 1 1 d .
H28 H 1.6277 0.3692 0.3422 0.018 Uiso 1 1 calc R
C29 C 1.47182(9) 0.26027(12) 0.28579(6) 0.0130(3) Uani 1 1 d .
H29 H 1.5073 0.2030 0.2762 0.016 Uiso 1 1 calc R
C30 C 1.34661(9) 0.24624(12) 0.26089(6) 0.0120(3) Uani 1 1 d .
H30 H 1.2984 0.1797 0.2345 0.014 Uiso 1 1 calc R
C31 C 0.89319(9) 0.12595(12) 0.18596(6) 0.0114(3) Uani 1 1 d .
C32 C 0.93369(11) 0.02586(13) 0.16718(8) 0.0164(3) Uani 1 1 d .
H32A H 1.0179 0.0440 0.1643 0.025 Uiso 1 1 calc R
H32B H 0.8851 -0.0142 0.1183 0.025 Uiso 1 1 calc R
H32C H 0.9243 -0.0170 0.2068 0.025 Uiso 1 1 calc R
C33 C 0.76360(8) 0.12925(11) 0.15997(6) 0.0101(3) Uani 1 1 d .
C34 C 0.67370(9) 0.03529(12) 0.12567(6) 0.0128(3) Uani 1 1 d .
H34 H 0.6923 -0.0316 0.1217 0.015 Uiso 1 1 calc R
C35 C 0.55601(9) 0.04442(12) 0.09771(6) 0.0149(3) Uani 1 1 d .
H35 H 0.4939 -0.0168 0.0758 0.018 Uiso 1 1 calc R
C36 C 0.53194(9) 0.14496(11) 0.10264(6) 0.0123(3) Uani 1 1 d .
H36 H 0.4545 0.1529 0.0820 0.015 Uiso 1 1 calc R
C37 C 0.62620(8) 0.23481(11) 0.13926(5) 0.0101(3) Uani 1 1 d .
C38 C 0.60676(8) 0.34428(11) 0.15007(5) 0.0099(3) Uani 1 1 d .
C39 C 0.48796(9) 0.36935(12) 0.11831(6) 0.0141(3) Uani 1 1 d .
H39A H 0.4676 0.4160 0.1575 0.021 Uiso 1 1 calc R
H39B H 0.4251 0.3038 0.1026 0.021 Uiso 1 1 calc R
H39C H 0.4949 0.4043 0.0745 0.021 Uiso 1 1 calc R
C40 C 0.76480(8) 0.58299(11) 0.27025(5) 0.0100(3) Uani 1 1 d .
C41 C 0.76094(8) 0.69646(11) 0.28459(6) 0.0109(3) Uani 1 1 d .
C42 C 0.86768(9) 0.77275(13) 0.32441(7) 0.0151(3) Uani 1 1 d .
H42 H 0.9369 0.7505 0.3449 0.018 Uiso 1 1 calc R
C43 C 0.86973(11) 0.88070(14) 0.33319(8) 0.0196(3) Uani 1 1 d .
H43 H 0.9415 0.9315 0.3578 0.023 Uiso 1 1 calc R
C44 C 0.76514(13) 0.91407(14) 0.30548(8) 0.0190(3) Uani 1 1 d .
H44 H 0.7670 0.9870 0.3118 0.023 Uiso 1 1 calc R
C45 C 0.65786(12) 0.83879(15) 0.26830(8) 0.0206(3) Uani 1 1 d .
H45 H 0.5874 0.8612 0.2509 0.025 Uiso 1 1 calc R
C46 C 0.65587(10) 0.73083(13) 0.25720(7) 0.0162(3) Uani 1 1 d .
H46 H 0.5844 0.6806 0.2314 0.019 Uiso 1 1 calc R
C47 C 1.28999(10) 0.26627(13) 0.52262(7) 0.0178(3) Uani 1 1 d .
H47A H 1.2676 0.2025 0.5452 0.021 Uiso 1 1 calc R
H47B H 1.2823 0.3279 0.5569 0.021 Uiso 1 1 calc R
C48 C 1.41919(12) 0.28177(17) 0.51211(11) 0.0311(4) Uani 1 1 d .
H48A H 1.4245 0.2227 0.4755 0.047 Uiso 1 1 calc R
H48B H 1.4729 0.2846 0.5609 0.047 Uiso 1 1 calc R
H48C H 1.4424 0.3478 0.4933 0.047 Uiso 1 1 calc R
N1 N 0.99812(7) 0.32854(9) 0.42008(5) 0.0109(2) Uani 1 1 d .
N2 N 1.03174(7) 0.41389(9) 0.38197(5) 0.0097(2) Uani 1 1 d .
N3 N 1.07747(7) 0.57891(9) 0.30994(5) 0.0089(2) Uani 1 1 d .
N4 N 0.94582(7) 0.55504(9) 0.17133(5) 0.0095(2) Uani 1 1 d .
N5 N 0.87731(8) 0.53189(10) 0.09571(5) 0.011 Uani 1 1 d .
H101 H 0.8377(17) 0.5772(17) 0.0785(11) 0.014 Uiso 1 1 d .
N6 N 1.08774(7) 0.22151(10) 0.24280(5) 0.010 Uani 1 1 d .
H102 H 1.1079(17) 0.1681(17) 0.2649(11) 0.014 Uiso 1 1 d .
N7 N 0.96455(7) 0.21774(9) 0.22071(5) 0.0100(2) Uani 1 1 d .
N8 N 0.73991(7) 0.22616(10) 0.16834(5) 0.0097(2) Uani 1 1 d .
N9 N 0.70013(7) 0.41704(9) 0.19132(5) 0.0095(2) Uani 1 1 d .
N10 N 0.68648(7) 0.52039(10) 0.20624(5) 0.010 Uani 1 1 d .
H100 H 0.6487(17) 0.5455(16) 0.1721(11) 0.013 Uiso 1 1 d .
N11 N 0.35685(9) -0.01234(10) 0.26370(6) 0.0143(2) Uani 1 1 d .
N12 N 0.64890(9) 0.69260(11) 0.06983(6) 0.0154(3) Uani 1 1 d .
O1 O 0.81894(6) 0.29962(8) 0.32809(4) 0.01023(19) Uani 1 1 d .
O2 O 0.88853(7) 0.36164(8) 0.10235(4) 0.01112(19) Uani 1 1 d .
O3 O 1.11831(6) 0.39814(8) 0.23561(5) 0.01107(19) Uani 1 1 d .
O4 O 0.83722(7) 0.54393(8) 0.31245(4) 0.0111(2) Uani 1 1 d .
O5 O 0.45439(9) -0.00928(11) 0.24346(7) 0.0231(3) Uani 1 1 d .
O6 O 0.35348(8) 0.00493(10) 0.33411(5) 0.0191(2) Uani 1 1 d .
O7 O 0.25743(8) -0.03236(10) 0.21381(5) 0.0197(2) Uani 1 1 d .
O8 O 0.75910(9) 0.69522(11) 0.06801(8) 0.0277(3) Uani 1 1 d .
O9 O 0.58311(9) 0.60904(9) 0.08293(5) 0.0199(2) Uani 1 1 d .
O10 O 0.60855(9) 0.77122(10) 0.05783(6) 0.0212(2) Uani 1 1 d .
O11 O 1.21222(9) 0.25483(12) 0.44799(6) 0.0274(3) Uani 1 1 d .
H11A H 1.1465 0.2664 0.4531 0.041 Uiso 1 1 calc R
O12 O 0.13852(8) 0.07808(9) 0.33434(5) 0.017 Uani 1 1 d D
H12A H 0.1715(14) 0.1323(12) 0.3797(7) 0.022 Uiso 1 1 d D
H12B H 0.2030(11) 0.0432(13) 0.3290(10) 0.022 Uiso 1 1 d D
O13 O 0.95727(13) 0.17899(13) 0.03087(7) 0.030 Uani 1 1 d D
H13A H 0.9257(16) 0.2375(11) 0.0500(12) 0.038 Uiso 1 1 d D
H13B H 0.8875(11) 0.1265(12) -0.0004(11) 0.038 Uiso 1 1 d D
O14 O 0.75542(11) 0.02730(13) -0.05505(7) 0.033 Uani 1 1 d D
H14A H 0.749(2) 0.0277(18) -0.1093(3) 0.043 Uiso 1 1 d D
H14B H 0.7968(15) -0.0280(10) -0.0442(11) 0.043 Uiso 1 1 d D
O15 O 0.80409(12) -0.17047(13) -0.04746(9) 0.041 Uani 1 1 d D
H15A H 0.7795(18) -0.197(2) -0.0036(9) 0.053 Uiso 1 1 d D
H15B H 0.8899(6) -0.166(2) -0.0387(13) 0.053 Uiso 1 1 d D
Dy Dy 0.912518(3) 0.398211(4) 0.246556(2) 0.00717(2) Uani 1 1 d .

loop_
_atom_site_aniso_label
_atom_site_aniso_U_11
_atom_site_aniso_U_22
_atom_site_aniso_U_33
_atom_site_aniso_U_23
_atom_site_aniso_U_13
_atom_site_aniso_U_12
C1 0.0093(3) 0.0086(7) 0.0093(3) 0.0020(4) 0.0025(2) 0.0031(3)
C2 0.0112(3) 0.0089(7) 0.0103(3) 0.0026(4) 0.0023(2) 0.0023(3)
C3 0.0117(3) 0.0110(8) 0.0151(4) 0.0034(4) 0.0019(3) 0.0019(4)
C4 0.0142(3) 0.0131(8) 0.0178(4) 0.0034(5) 0.0040(3) -0.0002(4)
C5 0.0199(4) 0.0125(9) 0.0173(4) 0.0055(5) 0.0059(3) 0.0012(4)
C6 0.0196(4) 0.0204(9) 0.0199(4) 0.0128(5) 0.0028(3) 0.0037(4)
C7 0.0138(3) 0.0176(9) 0.0174(4) 0.0098(5) 0.0020(3) 0.0037(4)
C8 0.0100(3) 0.0098(8) 0.0100(3) 0.0004(4) 0.0016(2) 0.0025(3)
C9 0.0168(4) 0.0144(9) 0.0110(3) 0.0007(4) -0.0011(3) 0.0027(4)
C10 0.0096(3) 0.0083(7) 0.0106(3) -0.0004(4) 0.0019(2) 0.0020(3)
C11 0.0128(3) 0.0116(8) 0.0128(3) -0.0014(4) 0.0008(3) 0.0004(4)
C12 0.0150(4) 0.0100(8) 0.0164(4) -0.0019(4) 0.0017(3) -0.0020(4)
C13 0.0140(3) 0.0076(8) 0.0154(4) 0.0001(4) 0.0035(3) 0.0002(4)
C14 0.0097(3) 0.0068(7) 0.0123(3) 0.0009(4) 0.0031(2) 0.0018(3)
C15 0.0097(3) 0.0077(7) 0.0127(3) 0.0024(4) 0.0037(2) 0.0020(3)
C16 0.0148(3) 0.0115(8) 0.0187(4) 0.0070(5) 0.0022(3) -0.0001(4)
C17 0.0098(3) 0.0105(7) 0.0101(3) 0.0032(4) 0.0029(2) 0.0009(3)
C18 0.0107(3) 0.0108(8) 0.0100(3) 0.0022(4) 0.0026(2) 0.0019(3)
C19 0.0174(4) 0.0141(8) 0.0127(3) 0.0055(4) 0.0027(3) 0.0022(4)
C20 0.0186(4) 0.0224(9) 0.0122(3) 0.0074(5) 0.0027(3) 0.0046(4)
C21 0.0127(3) 0.0236(9) 0.0112(3) 0.0012(4) 0.0018(3) 0.0050(4)
C22 0.0132(3) 0.0164(9) 0.0136(3) -0.0008(4) 0.0018(3) 0.0024(4)
C23 0.0127(3) 0.0124(8) 0.0121(3) 0.0018(4) 0.0025(3) 0.0014(4)
C24 0.0092(3) 0.0084(7) 0.0109(3) 0.0017(4) 0.0032(2) 0.0022(3)
C25 0.0087(3) 0.0106(8) 0.0126(3) 0.0030(4) 0.0027(2) 0.0021(3)
C26 0.0109(3) 0.0086(8) 0.0155(4) 0.0000(4) 0.0032(3) 0.0033(4)
C27 0.0111(3) 0.0146(9) 0.0176(4) 0.0004(5) 0.0010(3) 0.0006(4)
C28 0.0095(3) 0.0186(9) 0.0160(4) 0.0038(5) 0.0024(3) 0.0033(4)
C29 0.0108(3) 0.0140(8) 0.0167(4) 0.0040(4) 0.0043(3) 0.0067(4)
C30 0.0106(3) 0.0111(8) 0.0150(4) 0.0027(4) 0.0036(3) 0.0034(4)
C31 0.0118(3) 0.0089(8) 0.0132(3) 0.0023(4) 0.0026(3) 0.0016(4)
C32 0.0167(4) 0.0101(10) 0.0226(5) 0.0009(5) 0.0037(3) 0.0051(4)
C33 0.0107(3) 0.0069(8) 0.0120(3) 0.0014(4) 0.0022(2) 0.0007(3)
C34 0.0138(3) 0.0067(8) 0.0159(4) 0.0004(4) 0.0021(3) 0.0001(4)
C35 0.0124(3) 0.0118(9) 0.0163(4) 0.0006(5) 0.0006(3) -0.0026(4)
C36 0.0103(3) 0.0096(8) 0.0142(3) 0.0000(4) 0.0006(3) -0.0007(3)
C37 0.0088(3) 0.0100(8) 0.0102(3) 0.0015(4) 0.0016(2) 0.0001(3)
C38 0.0079(3) 0.0103(8) 0.0105(3) 0.0017(4) 0.0013(2) 0.0005(3)
C39 0.0092(3) 0.0133(8) 0.0178(4) 0.0027(5) -0.0011(3) 0.0018(4)
C40 0.0088(3) 0.0111(8) 0.0104(3) 0.0015(4) 0.0030(2) 0.0023(3)
C41 0.0100(3) 0.0107(8) 0.0120(3) 0.0003(4) 0.0030(2) 0.0032(3)
C42 0.0114(3) 0.0148(9) 0.0170(4) -0.0019(5) 0.0024(3) 0.0021(4)
C43 0.0184(4) 0.0137(10) 0.0233(5) -0.0035(5) 0.0056(4) -0.0002(5)
C44 0.0271(5) 0.0082(9) 0.0222(5) -0.0007(5) 0.0070(4) 0.0061(5)
C45 0.0222(5) 0.0165(11) 0.0228(5) -0.0007(6) 0.0001(4) 0.0108(5)
C46 0.0137(4) 0.0136(10) 0.0199(4) -0.0013(5) -0.0002(3) 0.0063(4)
C47 0.0174(4) 0.0174(9) 0.0200(4) 0.0053(5) 0.0047(3) 0.0056(4)
C48 0.0162(4) 0.0324(12) 0.0437(8) 0.0064(8) 0.0060(5) 0.0043(5)
N1 0.0109(3) 0.0097(7) 0.0112(3) 0.0035(3) 0.0009(2) 0.0008(3)
N2 0.0096(2) 0.0080(6) 0.0110(3) 0.0021(3) 0.0019(2) 0.0014(3)
N3 0.0088(2) 0.0069(6) 0.0112(3) 0.0007(3) 0.0026(2) 0.0021(3)
N4 0.0106(3) 0.0076(6) 0.0099(3) 0.0014(3) 0.0020(2) 0.0019(3)
N5 0.012 0.009 0.010 0.003 0.001 0.002
N6 0.009 0.008 0.016 0.003 0.003 0.002
N7 0.0088(2) 0.0079(6) 0.0129(3) 0.0018(3) 0.0022(2) 0.0013(3)
N8 0.0090(2) 0.0088(7) 0.0105(3) 0.0017(3) 0.0019(2) 0.0006(3)
N9 0.0088(2) 0.0077(6) 0.0111(3) 0.0010(3) 0.0017(2) 0.0013(3)
N10 0.010 0.007 0.012 0.001 0.001 0.003
N11 0.0153(3) 0.0080(7) 0.0194(4) 0.0027(4) 0.0044(3) 0.0021(3)
N12 0.0171(3) 0.0122(7) 0.0157(3) 0.0034(4) 0.0001(3) 0.0037(4)
O1 0.0093(2) 0.0112(6) 0.0106(2) 0.0041(3) 0.00120(18) 0.0031(3)
O2 0.0134(3) 0.0098(6) 0.0107(2) 0.0029(3) 0.0027(2) 0.0034(3)
O3 0.0098(2) 0.0088(6) 0.0160(3) 0.0039(3) 0.0040(2) 0.0032(3)
O4 0.0116(2) 0.0109(6) 0.0109(2) 0.0019(3) 0.0012(2) 0.0041(3)
O5 0.0181(3) 0.0220(8) 0.0305(5) 0.0012(5) 0.0104(3) 0.0055(4)
O6 0.0202(3) 0.0208(7) 0.0163(3) 0.0029(4) 0.0040(3) 0.0051(4)
O7 0.0177(3) 0.0186(7) 0.0197(3) 0.0030(4) 0.0002(3) 0.0013(3)
O8 0.0166(3) 0.0197(8) 0.0504(7) 0.0145(6) 0.0068(4) 0.0081(4)
O9 0.0213(3) 0.0152(7) 0.0206(4) 0.0082(4) -0.0006(3) 0.0001(3)
O10 0.0253(4) 0.0148(7) 0.0273(4) 0.0068(4) 0.0060(3) 0.0112(4)
O11 0.0203(4) 0.0393(9) 0.0217(4) -0.0023(5) 0.0007(3) 0.0131(5)
O12 0.018 0.016 0.019 0.006 0.005 0.006
O13 0.043 0.026 0.025 0.001 0.011 0.020
O14 0.031 0.050 0.023 0.011 0.007 0.016
O15 0.029 0.040 0.050 0.026 -0.001 -0.003
Dy 0.00696(1) 0.00619(4) 0.00836(2) 0.00169(2) 0.00155(1) 0.00145(1)

loop_
_atom_type_symbol
_atom_type_description
_atom_type_scat_dispersion_real
_atom_type_scat_dispersion_imag
_atom_type_scat_source
C C 0.0033 0.0016 'International Tables Vol C Tables 4.2.6.8 and 6.1.1.4'
H H 0.0000 0.0000 'International Tables Vol C Tables 4.2.6.8 and 6.1.1.4'
N N 0.0061 0.0033 'International Tables Vol C Tables 4.2.6.8 and 6.1.1.4'
O O 0.0106 0.0060 'International Tables Vol C Tables 4.2.6.8 and 6.1.1.4'
Dy Dy -0.1892 4.4098 'International Tables Vol C Tables 4.2.6.8 and 6.1.1.4'

loop_
_geom_angle_atom_site_label_1
_geom_angle_atom_site_label_2
_geom_angle_atom_site_label_3
_geom_angle
O1 C1 N1 124.64(9)
O1 C1 C2 118.58(8)
N1 C1 C2 116.69(8)
C3 C2 C7 119.02(9)
C3 C2 C1 118.40(9)
C7 C2 C1 122.58(9)
C4 C3 C2 120.98(10)
C4 C3 H3 119.5
C2 C3 H3 119.5
C5 C4 C3 119.47(10)
C5 C4 H4 120.3
C3 C4 H4 120.3
C4 C5 C6 120.03(10)
C4 C5 H5 120.0
C6 C5 H5 120.0
C7 C6 C5 120.51(11)
C7 C6 H6 119.7
C5 C6 H6 119.7
C6 C7 C2 119.95(10)
C6 C7 H7 120.0
C2 C7 H7 120.0
N2 C8 C10 115.54(8)
N2 C8 C9 124.95(10)
C10 C8 C9 119.42(10)
C8 C9 H9A 109.5
C8 C9 H9B 109.5
H9A C9 H9B 109.5
C8 C9 H9C 109.5
H9A C9 H9C 109.5
H9B C9 H9C 109.5
N3 C10 C11 122.02(10)
N3 C10 C8 116.56(9)
C11 C10 C8 121.40(9)
C12 C11 C10 119.03(9)
C12 C11 H11 120.5
C10 C11 H11 120.5
C11 C12 C13 119.12(11)
C11 C12 H12 120.4
C13 C12 H12 120.4
C12 C13 C14 118.37(11)
C12 C13 H13 120.8
C14 C13 H13 120.8
N3 C14 C13 122.80(9)
N3 C14 C15 115.96(10)
C13 C14 C15 121.20(10)
N4 C15 C14 113.84(9)
N4 C15 C16 125.17(9)
C14 C15 C16 120.95(10)
C15 C16 H16A 109.5
C15 C16 H16B 109.5
H16A C16 H16B 109.5
C15 C16 H16C 109.5
H16A C16 H16C 109.5
H16B C16 H16C 109.5
O2 C17 N5 120.20(9)
O2 C17 C18 121.73(12)
N5 C17 C18 118.04(10)
C23 C18 C19 120.27(10)
C23 C18 C17 118.42(9)
C19 C18 C17 121.27(11)
C20 C19 C18 119.18(12)
C20 C19 H19 120.4
C18 C19 H19 120.4
C21 C20 C19 120.29(10)
C21 C20 H20 119.9
C19 C20 H20 119.9
C20 C21 C22 120.65(10)
C20 C21 H21 119.7
C22 C21 H21 119.7
C23 C22 C21 119.59(13)
C23 C22 H22 120.2
C21 C22 H22 120.2
C22 C23 C18 120.01(10)
C22 C23 H23 120.0
C18 C23 H23 120.0
O3 C24 N6 121.24(9)
O3 C24 C25 121.78(10)
N6 C24 C25 116.98(11)
C30 C25 C26 120.26(10)
C30 C25 C24 121.87(11)
C26 C25 C24 117.86(12)
C27 C26 C25 119.37(14)
C27 C26 H26 120.3
C25 C26 H26 120.3
C28 C27 C26 120.41(12)
C28 C27 H27 119.8
C26 C27 H27 119.8
C27 C28 C29 119.98(10)
C27 C28 H28 120.0
C29 C28 H28 120.0
C30 C29 C28 120.03(14)
C30 C29 H29 120.0
C28 C29 H29 120.0
C25 C30 C29 119.94(12)
C25 C30 H30 120.0
C29 C30 H30 120.0
N7 C31 C32 124.94(10)
N7 C31 C33 113.99(13)
C32 C31 C33 120.93(11)
C31 C32 H32A 109.5
C31 C32 H32B 109.5
H32A C32 H32B 109.5
C31 C32 H32C 109.5
H32A C32 H32C 109.5
H32B C32 H32C 109.5
N8 C33 C34 122.63(11)
N8 C33 C31 116.36(10)
C34 C33 C31 120.96(13)
C35 C34 C33 118.29(14)
C35 C34 H34 120.9
C33 C34 H34 120.9
C36 C35 C34 119.46(11)
C36 C35 H35 120.3
C34 C35 H35 120.3
C35 C36 C37 118.75(11)
C35 C36 H36 120.6
C37 C36 H36 120.6
N8 C37 C36 122.00(13)
N8 C37 C38 115.83(10)
C36 C37 C38 122.15(10)
N9 C38 C37 114.45(10)
N9 C38 C39 122.54(13)
C37 C38 C39 122.98(9)
C38 C39 H39A 109.5
C38 C39 H39B 109.5
H39A C39 H39B 109.5
C38 C39 H39C 109.5
H39A C39 H39C 109.5
H39B C39 H39C 109.5
O4 C40 N10 120.04(13)
O4 C40 C41 123.30(10)
N10 C40 C41 116.64(10)
C46 C41 C42 119.39(14)
C46 C41 C40 122.06(10)
C42 C41 C40 118.50(11)
C43 C42 C41 119.84(12)
C43 C42 H42 120.1
C41 C42 H42 120.1
C42 C43 C44 120.29(12)
C42 C43 H43 119.9
C44 C43 H43 119.9
C45 C44 C43 120.20(16)
C45 C44 H44 119.9
C43 C44 H44 119.9
C46 C45 C44 119.93(14)
C46 C45 H45 120.0
C44 C45 H45 120.0
C45 C46 C41 120.28(12)
C45 C46 H46 119.9
C41 C46 H46 119.9
O11 C47 C48 107.67(12)
O11 C47 H47A 110.2
C48 C47 H47A 110.2
O11 C47 H47B 110.2
C48 C47 H47B 110.2
H47A C47 H47B 108.5
C47 C48 H48A 109.5
C47 C48 H48B 109.5
H48A C48 H48B 109.5
C47 C48 H48C 109.5
H48A C48 H48C 109.5
H48B C48 H48C 109.5
C1 N1 N2 108.62(8)
C8 N2 N1 116.70(8)
C8 N2 Dy 126.88(7)
N1 N2 Dy 116.38(6)
C10 N3 C14 118.53(10)
C10 N3 Dy 119.23(8)
C14 N3 Dy 122.21(6)
C15 N4 N5 117.51(9)
C15 N4 Dy 128.30(6)
N5 N4 Dy 114.17(7)
C17 N5 N4 113.52(9)
C17 N5 H101 124.1(13)
N4 N5 H101 119.6(13)
C24 N6 N7 113.75(11)
C24 N6 H102 125.5(12)
N7 N6 H102 117.3(12)
C31 N7 N6 116.92(12)
C31 N7 Dy 128.64(8)
N6 N7 Dy 114.29(8)
C33 N8 C37 118.74(10)
C33 N8 Dy 120.41(6)
C37 N8 Dy 120.80(10)
C38 N9 N10 117.41(10)
C38 N9 Dy 128.90(10)
N10 N9 Dy 113.66(6)
C40 N10 N9 114.76(10)
C40 N10 H100 122.6(14)
N9 N10 H100 120.2(14)
O5 N11 O6 121.20(10)
O5 N11 O7 120.68(11)
O6 N11 O7 118.12(10)
O10 N12 O9 121.52(12)
O10 N12 O8 119.37(11)
O9 N12 O8 119.11(13)
C1 O1 Dy 119.48(6)
C17 O2 Dy 118.12(9)
C24 O3 Dy 119.86(6)
C40 O4 Dy 116.33(8)
C47 O11 H11A 109.5
H12A O12 H12B 104.9(3)
H13A O13 H13B 105.0(3)
H14A O14 H14B 105.0(3)
H15A O15 H15B 104.8(3)
O1 Dy O3 121.38(3)
O1 Dy O4 82.39(4)
O3 Dy O4 128.52(3)
O1 Dy N2 62.67(3)
O3 Dy N2 74.12(3)
O4 Dy N2 80.67(4)
O1 Dy O2 130.85(3)
O3 Dy O2 78.46(3)
O4 Dy O2 122.23(3)
N2 Dy O2 151.95(3)
O1 Dy N9 84.65(3)
O3 Dy N9 151.38(3)
O4 Dy N9 61.41(3)
N2 Dy N9 133.12(3)
O2 Dy N9 74.91(3)
O1 Dy N7 76.45(4)
O3 Dy N7 62.21(3)
O4 Dy N7 158.42(3)
N2 Dy N7 85.86(3)
O2 Dy N7 76.13(3)
N9 Dy N7 119.83(3)
O1 Dy N4 153.79(3)
O3 Dy N4 82.47(3)
O4 Dy N4 73.35(4)
N2 Dy N4 121.14(3)
O2 Dy N4 59.75(4)
N9 Dy N4 75.23(3)
N7 Dy N4 128.23(4)
O1 Dy N3 117.84(3)
O3 Dy N3 64.69(4)
O4 Dy N3 63.85(4)
N2 Dy N3 61.53(3)
O2 Dy N3 111.30(3)
N9 Dy N3 116.15(4)
N7 Dy N3 123.29(4)
N4 Dy N3 59.62(3)
O1 Dy N8 67.84(3)
O3 Dy N8 115.95(4)
O4 Dy N8 115.33(4)
N2 Dy N8 125.02(3)
O2 Dy N8 63.19(3)
N9 Dy N8 59.84(4)
N7 Dy N8 60.09(4)
N4 Dy N8 113.82(3)
N3 Dy N8 173.44(3)

loop_
_geom_bond_atom_site_label_1
_geom_bond_atom_site_label_2
_geom_bond_distance
C1 O1 1.2784(12)
C1 N1 1.3291(12)
C1 C2 1.4872(14)
C2 C3 1.3930(14)
C2 C7 1.3971(15)
C3 C4 1.3917(15)
C3 H3 0.9300
C4 C5 1.3856(18)
C4 H4 0.9300
C5 C6 1.3893(17)
C5 H5 0.9300
C6 C7 1.3877(16)
C6 H6 0.9300
C7 H7 0.9300
C8 N2 1.2912(14)
C8 C10 1.4772(16)
C8 C9 1.4973(13)
C9 H9A 0.9600
C9 H9B 0.9600
C9 H9C 0.9600
C10 N3 1.3411(12)
C10 C11 1.3989(16)
C11 C12 1.3827(18)
C11 H11 0.9300
C12 C13 1.3895(15)
C12 H12 0.9300
C13 C14 1.3928(16)
C13 H13 0.9300
C14 N3 1.3425(15)
C14 C15 1.4821(13)
C15 N4 1.2878(16)
C15 C16 1.4916(16)
C16 H16A 0.9600
C16 H16B 0.9600
C16 H16C 0.9600
C17 O2 1.2503(14)
C17 N5 1.3397(19)
C17 C18 1.4766(13)
C18 C23 1.3942(18)
C18 C19 1.4000(15)
C19 C20 1.3902(16)
C19 H19 0.9300
C20 C21 1.383(2)
C20 H20 0.9300
C21 C22 1.3904(18)
C21 H21 0.9300
C22 C23 1.3868(15)
C22 H22 0.9300
C23 H23 0.9300
C24 O3 1.2429(16)
C24 N6 1.3462(16)
C24 C25 1.4817(14)
C25 C30 1.385(2)
C25 C26 1.3999(18)
C26 C27 1.3915(15)
C26 H26 0.9300
C27 C28 1.384(2)
C27 H27 0.9300
C28 C29 1.392(2)
C28 H28 0.9300
C29 C30 1.3907(15)
C29 H29 0.9300
C30 H30 0.9300
C31 N7 1.2933(16)
C31 C32 1.485(3)
C31 C33 1.4875(16)
C32 H32A 0.9600
C32 H32B 0.9600
C32 H32C 0.9600
C33 N8 1.332(2)
C33 C34 1.3993(17)
C34 C35 1.3876(17)
C34 H34 0.9300
C35 C36 1.379(2)
C35 H35 0.9300
C36 C37 1.3988(16)
C36 H36 0.9300
C37 N8 1.3474(14)
C37 C38 1.472(2)
C38 N9 1.2953(14)
C38 C39 1.4959(16)
C39 H39A 0.9600
C39 H39B 0.9600
C39 H39C 0.9600
C40 O4 1.2470(14)
C40 N10 1.3568(14)
C40 C41 1.467(2)
C41 C46 1.3994(18)
C41 C42 1.4018(16)
C42 C43 1.377(3)
C42 H42 0.9300
C43 C44 1.389(2)
C43 H43 0.9300
C44 C45 1.389(2)
C44 H44 0.9300
C45 C46 1.378(3)
C45 H45 0.9300
C46 H46 0.9300
C47 O11 1.4294(16)
C47 C48 1.5078(19)
C47 H47A 0.9700
C47 H47B 0.9700
C48 H48A 0.9600
C48 H48B 0.9600
C48 H48C 0.9600
N1 N2 1.3910(13)
N2 Dy 2.5057(10)
N3 Dy 2.6402(12)
N4 N5 1.3896(12)
N4 Dy 2.5697(11)
N5 H101 0.87(2)
N6 N7 1.3867(13)
N6 H102 0.89(2)
N7 Dy 2.5349(15)
N8 Dy 2.6699(11)
N9 N10 1.375(2)
N9 Dy 2.5320(12)
N10 H100 0.822(19)
N11 O5 1.2366(15)
N11 O6 1.2581(15)
N11 O7 1.2656(13)
N12 O10 1.2288(18)
N12 O9 1.2552(15)
N12 O8 1.2678(16)
O1 Dy 2.3185(8)
O2 Dy 2.5094(10)
O3 Dy 2.4126(11)
O4 Dy 2.4880(12)
O11 H11A 0.8200
O12 H12A 0.958(2)
O12 H12B 0.959(2)
O13 H13A 0.958(2)
O13 H13B 0.959(2)
O14 H14A 0.958(2)
O14 H14B 0.958(2)
O15 H15A 0.959(2)
O15 H15B 0.959(2)

loop_
_geom_torsion_atom_site_label_1
_geom_torsion_atom_site_label_2
_geom_torsion_atom_site_label_3
_geom_torsion_atom_site_label_4
_geom_torsion
O1 C1 C2 C3 -14.12(19)
N1 C1 C2 C3 162.37(13)
O1 C1 C2 C7 166.82(13)
N1 C1 C2 C7 -16.7(2)
C7 C2 C3 C4 1.4(2)
C1 C2 C3 C4 -177.67(13)
C2 C3 C4 C5 -0.9(2)
C3 C4 C5 C6 -0.7(2)
C4 C5 C6 C7 1.8(2)
C5 C6 C7 C2 -1.3(2)
C3 C2 C7 C6 -0.3(2)
C1 C2 C7 C6 178.75(14)
N2 C8 C10 N3 3.74(17)
C9 C8 C10 N3 -172.89(11)
N2 C8 C10 C11 -177.47(12)
C9 C8 C10 C11 5.90(19)
N3 C10 C11 C12 2.8(2)
C8 C10 C11 C12 -175.90(13)
C10 C11 C12 C13 0.2(2)
C11 C12 C13 C14 -2.9(2)
C12 C13 C14 N3 2.9(2)
C12 C13 C14 C15 -174.86(12)
N3 C14 C15 N4 -1.73(16)
C13 C14 C15 N4 176.19(12)
N3 C14 C15 C16 -179.45(12)
C13 C14 C15 C16 -1.52(19)
O2 C17 C18 C23 26.04(15)
N5 C17 C18 C23 -155.98(10)
O2 C17 C18 C19 -151.51(11)
N5 C17 C18 C19 26.46(16)
C23 C18 C19 C20 -1.07(19)
C17 C18 C19 C20 176.44(12)
C18 C19 C20 C21 1.3(2)
C19 C20 C21 C22 -0.4(2)
C20 C21 C22 C23 -0.8(2)
C21 C22 C23 C18 0.99(19)
C19 C18 C23 C22 -0.08(19)
C17 C18 C23 C22 -177.66(11)
O3 C24 C25 C30 -152.12(10)
N6 C24 C25 C30 27.33(13)
O3 C24 C25 C26 26.91(14)
N6 C24 C25 C26 -153.63(10)
C30 C25 C26 C27 -1.03(14)
C24 C25 C26 C27 179.92(9)
C25 C26 C27 C28 0.24(15)
C26 C27 C28 C29 0.55(16)
C27 C28 C29 C30 -0.57(15)
C26 C25 C30 C29 1.02(14)
C24 C25 C30 C29 -179.97(9)
C28 C29 C30 C25 -0.22(15)
N7 C31 C33 N8 6.58(12)
C32 C31 C33 N8 -169.31(9)
N7 C31 C33 C34 -176.08(9)
C32 C31 C33 C34 8.03(14)
N8 C33 C34 C35 1.61(15)
C31 C33 C34 C35 -175.57(9)
C33 C34 C35 C36 1.67(16)
C34 C35 C36 C37 -3.06(15)
C35 C36 C37 N8 1.36(15)
C35 C36 C37 C38 -177.17(9)
N8 C37 C38 N9 -4.79(12)
C36 C37 C38 N9 173.83(9)
N8 C37 C38 C39 177.07(9)
C36 C37 C38 C39 -4.32(14)
O4 C40 C41 C46 -155.52(10)
N10 C40 C41 C46 26.21(14)
O4 C40 C41 C42 27.03(14)
N10 C40 C41 C42 -151.24(9)
C46 C41 C42 C43 -2.85(16)
C40 C41 C42 C43 174.67(10)
C41 C42 C43 C44 2.58(18)
C42 C43 C44 C45 -0.4(2)
C43 C44 C45 C46 -1.6(2)
C44 C45 C46 C41 1.3(2)
C42 C41 C46 C45 0.92(17)
C40 C41 C46 C45 -176.51(11)
O1 C1 N1 N2 -0.12(18)
C2 C1 N1 N2 -176.38(11)
C10 C8 N2 N1 -176.97(11)
C9 C8 N2 N1 -0.56(19)
C10 C8 N2 Dy 0.49(16)
C9 C8 N2 Dy 176.90(10)
C1 N1 N2 C8 156.62(12)
C1 N1 N2 Dy -21.12(13)
C11 C10 N3 C14 -2.88(18)
C8 C10 N3 C14 175.90(11)
C11 C10 N3 Dy 175.29(10)
C8 C10 N3 Dy -5.93(14)
C13 C14 N3 C10 -0.03(18)
C15 C14 N3 C10 177.85(11)
C13 C14 N3 Dy -178.15(9)
C15 C14 N3 Dy -0.26(14)
C14 C15 N4 N5 -174.82(10)
C16 C15 N4 N5 2.78(19)
C14 C15 N4 Dy 3.26(15)
C16 C15 N4 Dy -179.15(9)
O2 C17 N5 N4 0.36(13)
C18 C17 N5 N4 -177.65(8)
C15 N4 N5 C17 149.53(11)
Dy N4 N5 C17 -28.81(10)
O3 C24 N6 N7 -2.01(14)
C25 C24 N6 N7 178.53(9)
C32 C31 N7 N6 -0.99(14)
C33 C31 N7 N6 -176.69(8)
C32 C31 N7 Dy 174.28(8)
C33 C31 N7 Dy -1.42(12)
C24 N6 N7 C31 155.58(9)
C24 N6 N7 Dy -20.38(10)
C34 C33 N8 C37 -3.34(14)
C31 C33 N8 C37 173.96(8)
C34 C33 N8 Dy 174.10(7)
C31 C33 N8 Dy -8.61(11)
C36 C37 N8 C33 1.83(13)
C38 C37 N8 C33 -179.55(8)
C36 C37 N8 Dy -175.59(7)
C38 C37 N8 Dy 3.03(10)
C37 C38 N9 N10 -177.48(8)
C39 C38 N9 N10 0.68(13)
C37 C38 N9 Dy 4.85(11)
C39 C38 N9 Dy -177.00(7)
O4 C40 N10 N9 -3.60(12)
C41 C40 N10 N9 174.73(8)
C38 N9 N10 C40 156.49(8)
Dy N9 N10 C40 -25.48(9)
N1 C1 O1 Dy 23.83(18)
C2 C1 O1 Dy -159.99(9)
N5 C17 O2 Dy 30.12(11)
C18 C17 O2 Dy -151.95(7)
N6 C24 O3 Dy 25.86(13)
C25 C24 O3 Dy -154.71(7)
N10 C40 O4 Dy 32.17(11)
C41 C40 O4 Dy -146.05(8)
C1 O1 Dy O3 23.92(11)
C1 O1 Dy O4 -106.95(10)
C1 O1 Dy N2 -23.55(10)
C1 O1 Dy O2 126.49(9)
C1 O1 Dy N9 -168.76(10)
C1 O1 Dy N7 68.80(10)
C1 O1 Dy N4 -129.11(10)
C1 O1 Dy N3 -51.95(11)
C1 O1 Dy N8 131.68(11)
C24 O3 Dy O1 25.57(9)
C24 O3 Dy O4 132.25(8)
C24 O3 Dy N2 68.46(8)
C24 O3 Dy O2 -105.53(9)
C24 O3 Dy N9 -127.27(9)
C24 O3 Dy N7 -25.27(8)
C24 O3 Dy N4 -166.09(9)
C24 O3 Dy N3 134.03(9)
C24 O3 Dy N8 -53.22(9)
C40 O4 Dy O1 -119.38(7)
C40 O4 Dy O3 116.22(7)
C40 O4 Dy N2 177.20(7)
C40 O4 Dy O2 14.71(8)
C40 O4 Dy N9 -31.34(7)
C40 O4 Dy N7 -130.68(8)
C40 O4 Dy N4 50.61(7)
C40 O4 Dy N3 114.43(7)
C40 O4 Dy N8 -58.34(7)
C8 N2 Dy O1 -153.86(12)
N1 N2 Dy O1 23.61(8)
C8 N2 Dy O3 67.00(11)
N1 N2 Dy O3 -115.53(9)
C8 N2 Dy O4 -67.66(11)
N1 N2 Dy O4 109.81(9)
C8 N2 Dy O2 79.58(14)
N1 N2 Dy O2 -102.95(9)
C8 N2 Dy N9 -102.76(10)
N1 N2 Dy N9 74.71(10)
C8 N2 Dy N7 129.26(11)
N1 N2 Dy N7 -53.27(9)
C8 N2 Dy N4 -3.67(12)
N1 N2 Dy N4 173.80(8)
C8 N2 Dy N3 -2.44(10)
N1 N2 Dy N3 175.03(10)
C8 N2 Dy N8 177.86(10)
N1 N2 Dy N8 -4.67(10)
C17 O2 Dy O1 119.11(7)
C17 O2 Dy O3 -119.15(7)
C17 O2 Dy O4 9.36(7)
C17 O2 Dy N2 -131.50(8)
C17 O2 Dy N9 50.26(7)
C17 O2 Dy N7 176.93(7)
C17 O2 Dy N4 -31.20(7)
C17 O2 Dy N3 -62.37(8)
C17 O2 Dy N8 113.72(8)
C38 N9 Dy O1 -69.91(8)
N10 N9 Dy O1 112.34(7)
C38 N9 Dy O3 87.04(10)
N10 N9 Dy O3 -90.71(9)
C38 N9 Dy O4 -154.15(9)
N10 N9 Dy O4 28.10(6)
C38 N9 Dy N2 -113.89(8)
N10 N9 Dy N2 68.36(7)
C38 N9 Dy O2 64.97(8)
N10 N9 Dy O2 -112.78(6)
C38 N9 Dy N7 1.12(9)
N10 N9 Dy N7 -176.63(5)
C38 N9 Dy N4 127.03(9)
N10 N9 Dy N4 -50.72(6)
C38 N9 Dy N3 171.63(7)
N10 N9 Dy N3 -6.12(7)
C38 N9 Dy N8 -2.48(7)
N10 N9 Dy N8 179.77(7)
C31 N7 Dy O1 70.07(8)
N6 N7 Dy O1 -114.54(7)
C31 N7 Dy O3 -152.84(9)
N6 N7 Dy O3 22.55(6)
C31 N7 Dy O4 81.61(11)
N6 N7 Dy O4 -103.01(8)
C31 N7 Dy N2 132.94(8)
N6 N7 Dy N2 -51.68(6)
C31 N7 Dy O2 -68.73(8)
N6 N7 Dy O2 106.65(6)
C31 N7 Dy N9 -5.52(9)
N6 N7 Dy N9 169.86(6)
C31 N7 Dy N4 -99.97(8)
N6 N7 Dy N4 75.41(7)
C31 N7 Dy N3 -175.32(7)
N6 N7 Dy N3 0.06(7)
C31 N7 Dy N8 -1.93(8)
N6 N7 Dy N8 173.45(7)
C15 N4 Dy O1 89.51(11)
N5 N4 Dy O1 -92.36(10)
C15 N4 Dy O3 -67.50(11)
N5 N4 Dy O3 110.62(8)
C15 N4 Dy O4 66.54(11)
N5 N4 Dy O4 -115.33(8)
C15 N4 Dy N2 -1.23(12)
N5 N4 Dy N2 176.90(7)
C15 N4 Dy O2 -148.50(12)
N5 N4 Dy O2 29.63(7)
C15 N4 Dy N9 130.59(11)
N5 N4 Dy N9 -51.29(8)
C15 N4 Dy N7 -112.85(11)
N5 N4 Dy N7 65.27(9)
C15 N4 Dy N3 -2.49(10)
N5 N4 Dy N3 175.64(9)
C15 N4 Dy N8 177.40(10)
N5 N4 Dy N8 -4.47(9)
C10 N3 Dy O1 33.04(10)
C14 N3 Dy O1 -148.86(9)
C10 N3 Dy O3 -80.64(9)
C14 N3 Dy O3 97.46(9)
C10 N3 Dy O4 97.81(9)
C14 N3 Dy O4 -84.09(10)
C10 N3 Dy N2 4.32(8)
C14 N3 Dy N2 -177.58(10)
C10 N3 Dy O2 -145.69(8)
C14 N3 Dy O2 32.41(10)
C10 N3 Dy N9 131.19(9)
C14 N3 Dy N9 -50.71(10)
C10 N3 Dy N7 -58.67(9)
C14 N3 Dy N7 119.43(9)
C10 N3 Dy N4 -176.91(10)
C14 N3 Dy N4 1.19(9)
C10 N3 Dy N8 -177.8(2)
C14 N3 Dy N8 0.3(3)
C33 N8 Dy O1 -81.11(7)
C37 N8 Dy O1 96.27(7)
C33 N8 Dy O3 34.17(7)
C37 N8 Dy O3 -148.45(6)
C33 N8 Dy O4 -150.56(6)
C37 N8 Dy O4 26.82(7)
C33 N8 Dy N2 -54.08(8)
C37 N8 Dy N2 123.30(7)
C33 N8 Dy O2 94.49(7)
C37 N8 Dy O2 -88.13(7)
C33 N8 Dy N9 -178.01(8)
C37 N8 Dy N9 -0.63(6)
C33 N8 Dy N7 5.59(6)
C37 N8 Dy N7 -177.03(8)
C33 N8 Dy N4 127.35(7)
C37 N8 Dy N4 -55.27(8)
C33 N8 Dy N3 128.2(3)
C37 N8 Dy N3 -54.4(3)
